data_7713058
loop_
_publ_author_name
'Zhigileva, Ekaterina A.'
'Enakieva, Yulia Y.'
'Sinelshchikova, Anna A.'
'Chernyshev, Vladimir V.'
'Senchikhin, Ivan N.'
'Kovalenko, Konstantin A.'
'Stenina, Irina A.'
'Yaroslavtsev, Andrey B.'
'Gorbunova, Yulia G.'
'Tsivadze, Aslan Yu'

_publ_section_title
;
 An Anionic Porphyrinylphosphonate&#x2010;Based Hydrogen-Bonded Organic
 Framework: Optimization of the Proton Conductivity through the Exchange
 of Counterions
;
_journal_name_full 'Dalton Transactions'
_journal_paper_doi 10.1039/D3DT01118F
_journal_year 2023
_chemical_formula_moiety 'C44 H29 N4 O12 P4 Pd, 3(C2 H8 N), C3 H7 N O'
_chemical_formula_sum 'C53 H60 N8 O13 P4 Pd'
_chemical_formula_weight 1247.37
_space_group_crystal_system triclinic
_space_group_IT_number 2
_space_group_name_Hall '-P 1'
_space_group_name_H-M_alt 'P -1'
_atom_sites_solution_hydrogens geom
_atom_sites_solution_primary dual
_audit_creation_date 2020-09-28
_audit_creation_method
;
Olex2 1.2
(compiled 2018.05.29 svn.r3508 for OlexSys, GUI svn.r5506)
;
_audit_update_record
;
2022-02-10 deposited with the CCDC.	2023-05-17 downloaded from the CCDC.
;
_cell_angle_alpha 70.315(2)
_cell_angle_beta 82.445(2)
_cell_angle_gamma 78.492(2)
_cell_formula_units_Z 2
_cell_length_a 13.0985(7)
_cell_length_b 13.8588(7)
_cell_length_c 17.8550(9)
_cell_measurement_reflns_used 8014
_cell_measurement_temperature 100(2)
_cell_measurement_theta_max 27.73
_cell_measurement_theta_min 3.17
_cell_volume 2983.2(3)
_computing_cell_refinement 'SAINT v7.68A (Bruker, 2009)'
_computing_data_reduction 'SAINT v7.68A (Bruker, 2009)'
_computing_molecular_graphics 'Olex2 (Dolomanov et al., 2009)'
_computing_publication_material 'Olex2 (Dolomanov et al., 2009)'
_computing_structure_refinement 'XL (Sheldrick, 2008)'
_computing_structure_solution 'ShelXT (Sheldrick, 2015)'
_diffrn_ambient_temperature 100.15
_diffrn_measured_fraction_theta_full 0.988
_diffrn_measured_fraction_theta_max 0.987
_diffrn_measurement_device_type 'Bruker APEX-II CCD'
_diffrn_measurement_method '\f and \w scans'
_diffrn_radiation_monochromator graphite
_diffrn_radiation_type MoK\a
_diffrn_radiation_wavelength 0.71073
_diffrn_reflns_av_R_equivalents 0.0422
_diffrn_reflns_av_unetI/netI 0.0609
_diffrn_reflns_Laue_measured_fraction_full 0.988
_diffrn_reflns_Laue_measured_fraction_max 0.987
_diffrn_reflns_limit_h_max 17
_diffrn_reflns_limit_h_min -11
_diffrn_reflns_limit_k_max 17
_diffrn_reflns_limit_k_min -18
_diffrn_reflns_limit_l_max 23
_diffrn_reflns_limit_l_min -23
_diffrn_reflns_number 34308
_diffrn_reflns_point_group_measured_fraction_full 0.988
_diffrn_reflns_point_group_measured_fraction_max 0.987
_diffrn_reflns_theta_full 25.242
_diffrn_reflns_theta_max 27.500
_diffrn_reflns_theta_min 4.078
_diffrn_standards_number 0
_exptl_absorpt_coefficient_mu 0.484
_exptl_absorpt_correction_T_max 1.0000
_exptl_absorpt_correction_T_min 0.9610
_exptl_absorpt_correction_type multi-scan
_exptl_absorpt_process_details
'SADABS-2008/1 (Bruker,2008) was used for absorption correction. wR2(int) was 0.0528 before and 0.0462 after correction. The Ratio of minimum to maximum transmission is 0.9610. The \l/2 correction factor is 0.0015.'
_exptl_crystal_colour 'dark red'
_exptl_crystal_colour_modifier dark
_exptl_crystal_colour_primary red
_exptl_crystal_density_diffrn 1.389
_exptl_crystal_description block
_exptl_crystal_F_000 1288
_exptl_crystal_recrystallization_method 'DMF, solvothermal'
_exptl_crystal_size_max 0.45
_exptl_crystal_size_mid 0.3
_exptl_crystal_size_min 0.1
_refine_diff_density_max 1.612
_refine_diff_density_min -0.928
_refine_diff_density_rms 0.111
_refine_ls_extinction_method none
_refine_ls_goodness_of_fit_ref 1.029
_refine_ls_hydrogen_treatment constr
_refine_ls_matrix_type full
_refine_ls_number_parameters 808
_refine_ls_number_reflns 13510
_refine_ls_number_restraints 44
_refine_ls_restrained_S_all 1.035
_refine_ls_R_factor_all 0.0766
_refine_ls_R_factor_gt 0.0533
_refine_ls_shift/su_max 0.002
_refine_ls_shift/su_mean 0.000
_refine_ls_structure_factor_coef Fsqd
_refine_ls_weighting_details 'w=1/[\s^2^(Fo^2^)+(0.0680P)^2^+7.1256P] where P=(Fo^2^+2Fc^2^)/3'
_refine_ls_weighting_scheme calc
_refine_ls_wR_factor_gt 0.1360
_refine_ls_wR_factor_ref 0.1501
_reflns_Friedel_coverage 0.000
_reflns_number_gt 10237
_reflns_number_total 13510
_reflns_threshold_expression 'I > 2\s(I)'
_cod_data_source_file d3dt01118f2.cif
_cod_data_source_block mof88
_cod_database_code 7713058
_shelx_shelxl_version_number 2014/7
_shelx_space_group_comment
;
The symmetry employed for this shelxl refinement is uniquely defined
by the following loop, which should always be used as a source of
symmetry information in preference to the above space-group names.
They are only intended as comments.
;
_olex2_refinement_description
;
1. Fixed Uiso
 At 1.2 times of:
  All C(H) groups, All N(H,H) groups
 At 1.5 times of:
  All C(H,H,H) groups, All O(H) groups
2. Restrained distances
 C1S-C2S \\sim C5S-C6S
 with sigma of 0.02
 N1S-C1S \\sim N1S-C2S \\sim N3S-C5S \\sim N3S-C6S
 with sigma of 0.02
 N2S-C3S \\sim N2S-C4S
 with sigma of 0.02
3. Uiso/Uaniso restraints and constraints
Uanis(C10S) \\sim Ueq, Uanis(O2S) \\sim Ueq, Uanis(C12S) \\sim Ueq, Uanis(N5S)
\\sim Ueq, Uanis(C6S) \\sim Ueq: with sigma of 0.005 and sigma for terminal
atoms of 0.03
Uanis(C8S) \\sim Ueq: with sigma of 0.1 and sigma for terminal atoms of 0.2
4. Others
 Sof(C15A)=Sof(H15A)=Sof(C16A)=Sof(H16A)=Sof(C18A)=Sof(H18A)=Sof(C19A)=
 Sof(H19A)=1-FVAR(1)
 Sof(C18)=Sof(H18)=Sof(C19)=Sof(H19)=Sof(C16)=Sof(H16)=Sof(C15)=Sof(H15)=FVAR(1)
 Fixed Sof: O2S(0.5) N5S(0.5) C11S(0.5) H11B(0.5) H11C(0.5) H11D(0.5)
 C12S(0.5) H12S(0.5) C10S(0.5) H10A(0.5) H10B(0.5) H10C(0.5) O1S(0.5) N4S(0.5)
 C9S(0.5) H9S(0.5) C7S(0.5) H7SA(0.5) H7SB(0.5) H7SC(0.5) C8S(0.5) H8SA(0.5)
 H8SB(0.5) H8SC(0.5)
5.a Secondary CH2 refined with riding coordinates:
 N2S(H2SA,H2SB), N1S(H1SA,H1SB), N3S(H3SD,H3SE)
5.b Me refined with riding coordinates:
 C8S(H8SA,H8SB,H8SC)
5.c Aromatic/amide H refined with riding coordinates:
 C10(H10), C32(H32), C27(H27), C33(H33), C11(H11A), C30(H30), C29(H29), C8(H8),
  C4(H4), C5(H5), C26(H26), C41(H41), C7(H7), C40(H40), C37(H37), C38(H38),
 C43(H43), C22(H22), C44(H44), C21(H21), C18(H18), C19(H19), C16(H16), C15(H15),
  C15A(H15A), C16A(H16A), C18A(H18A), C19A(H19A), C12S(H12S), C9S(H9S)
5.d Idealised Me refined as rotating group:
 C4S(H4SA,H4SB,H4SC), C3S(H3SA,H3SB,H3SC), C2S(H2SC,H2SD,H2SE), C1S(H1SC,H1SD,
 H1SE), C5S(H5SA,H5SB,H5SC), C6S(H6SA,H6SB,H6SC), C11S(H11B,H11C,H11D),
 C10S(H10A,H10B,H10C), C7S(H7SA,H7SB,H7SC)
5.e Idealised tetrahedral OH refined as rotating group:
 O1(H1), O11(H11), O6(H6), O9(H9), O12(H12)
;
_olex2_submission_special_instructions 'No special instructions were received'

loop_
_space_group_symop_operation_xyz
'x, y, z'
'-x, -y, -z'

loop_
_atom_site_label
_atom_site_type_symbol
_atom_site_fract_x
_atom_site_fract_y
_atom_site_fract_z
_atom_site_U_iso_or_equiv
_atom_site_adp_type
_atom_site_occupancy
_atom_site_site_symmetry_order
_atom_site_calc_flag
_atom_site_refinement_flags_posn
_atom_site_refinement_flags_adp
_atom_site_refinement_flags_occupancy
_atom_site_disorder_assembly
_atom_site_disorder_group
Pd01 Pd 0.21882(2) 0.54936(2) 0.43162(2) 0.01496(9) Uani 1 1 d . . . . .
P1 P 0.62679(7) 0.03425(8) 0.83141(6) 0.0191(2) Uani 1 1 d . . . . .
P2 P -0.20335(7) 0.74672(8) 0.84802(6) 0.0208(2) Uani 1 1 d . . . . .
P4 P 0.74223(8) 0.41474(9) 0.03682(7) 0.0241(2) Uani 1 1 d . . . . .
P3 P -0.21641(8) 1.05854(8) 0.04807(6) 0.0237(2) Uani 1 1 d . . . . .
O3 O 0.5797(2) -0.0643(2) 0.85387(16) 0.0229(6) Uani 1 1 d . . . . .
O1 O 0.7387(2) 0.0204(2) 0.79029(17) 0.0238(6) Uani 1 1 d . . . . .
H1 H 0.7688 -0.0410 0.8101 0.036 Uiso 1 1 calc GR . . . .
O5 O -0.1633(2) 0.8415(2) 0.84717(18) 0.0256(6) Uani 1 1 d . . . . .
O2 O 0.6270(2) 0.0734(2) 0.90105(17) 0.0282(7) Uani 1 1 d . . . . .
O10 O 0.8473(2) 0.4072(3) 0.06371(19) 0.0325(7) Uani 1 1 d . . . . .
N4 N 0.2303(2) 0.6041(2) 0.31132(17) 0.0158(6) Uani 1 1 d . . . . .
O11 O 0.7216(2) 0.5020(3) -0.04461(18) 0.0356(8) Uani 1 1 d . . . . .
H11 H 0.7406 0.5562 -0.0442 0.053 Uiso 1 1 calc GR . . . .
O8 O -0.3255(2) 1.0658(2) 0.08797(18) 0.0289(7) Uani 1 1 d . . . . .
O4 O -0.1865(2) 0.6572(2) 0.92448(17) 0.0264(6) Uani 1 1 d . . . . .
N2 N 0.2084(2) 0.4963(2) 0.55224(18) 0.0175(6) Uani 1 1 d . . . . .
O7 O -0.1707(2) 1.1589(2) 0.01910(19) 0.0305(7) Uani 1 1 d . . . . .
O6 O -0.3211(2) 0.7712(2) 0.8299(2) 0.0325(7) Uani 1 1 d . . . . .
H6 H -0.3475 0.8303 0.8330 0.049 Uiso 1 1 calc GR . . . .
O9 O -0.2107(2) 1.0137(2) -0.02266(18) 0.0314(7) Uani 1 1 d . . . . .
H9 H -0.2638 1.0410 -0.0487 0.047 Uiso 1 1 calc GR . . . .
N2S N 0.5264(2) 0.8359(2) 0.01249(19) 0.0208(7) Uani 1 1 d D . . . .
H2SA H 0.5308 0.8777 -0.0391 0.025 Uiso 1 1 calc R . . . .
H2SB H 0.4703 0.8650 0.0380 0.025 Uiso 1 1 calc R . . . .
N1 N 0.3573(2) 0.4551(2) 0.43047(18) 0.0178(6) Uani 1 1 d . . . . .
O12 O 0.7155(2) 0.3187(3) 0.0258(2) 0.0432(9) Uani 1 1 d . . . . .
H12 H 0.7689 0.2725 0.0310 0.065 Uiso 1 1 calc GR . . . .
N3 N 0.0797(2) 0.6431(2) 0.43293(19) 0.0199(7) Uani 1 1 d . . . . .
N1S N -0.0283(2) 0.6468(3) 0.0162(2) 0.0234(7) Uani 1 1 d D . . . .
H1SA H -0.0808 0.6357 -0.0071 0.028 Uiso 1 1 calc R . . . .
H1SB H 0.0323 0.6354 -0.0132 0.028 Uiso 1 1 calc R . . . .
C28 C -0.1294(3) 0.9613(3) 0.1159(2) 0.0194(8) Uani 1 1 d . . . . .
C34 C 0.3117(3) 0.5762(3) 0.2610(2) 0.0168(7) Uani 1 1 d . . . . .
C6 C 0.5519(3) 0.1336(3) 0.7557(2) 0.0191(8) Uani 1 1 d . . . . .
C10 C 0.2465(3) 0.4119(3) 0.6820(2) 0.0225(8) Uani 1 1 d . . . . .
H10 H 0.2814 0.3656 0.7272 0.027 Uiso 1 1 calc R . . . .
C25 C -0.0012(3) 0.8081(3) 0.2271(2) 0.0200(8) Uani 1 1 d . . . . .
C9 C 0.2789(3) 0.4220(3) 0.6000(2) 0.0177(7) Uani 1 1 d . . . . .
C3 C 0.4340(3) 0.2858(3) 0.6377(2) 0.0198(8) Uani 1 1 d . . . . .
C32 C 0.1973(3) 0.6963(3) 0.1804(2) 0.0206(8) Uani 1 1 d . . . . .
H32 H 0.1628 0.7431 0.1352 0.025 Uiso 1 1 calc R . . . .
C27 C -0.0285(3) 0.9727(3) 0.1210(2) 0.0238(8) Uani 1 1 d . . . . .
H27 H -0.0021 1.0324 0.0861 0.029 Uiso 1 1 calc R . . . .
C33 C 0.2899(3) 0.6343(3) 0.1796(2) 0.0208(8) Uani 1 1 d . . . . .
H33 H 0.3333 0.6296 0.1336 0.025 Uiso 1 1 calc R . . . .
C11 C 0.1578(3) 0.4802(3) 0.6830(2) 0.0230(8) Uani 1 1 d . . . . .
H11A H 0.1188 0.4915 0.7290 0.028 Uiso 1 1 calc R . . . .
C30 C -0.1021(3) 0.7959(3) 0.2202(2) 0.0247(8) Uani 1 1 d . . . . .
H30 H -0.1276 0.7347 0.2532 0.030 Uiso 1 1 calc R . . . .
C31 C 0.1597(3) 0.6787(3) 0.2628(2) 0.0170(7) Uani 1 1 d . . . . .
C2 C 0.3702(3) 0.3665(3) 0.5749(2) 0.0194(8) Uani 1 1 d . . . . .
C4S C 0.6219(3) 0.8309(4) 0.0501(3) 0.0327(10) Uani 1 1 d D . . . .
H4SA H 0.6832 0.8058 0.0198 0.049 Uiso 1 1 calc GR . . . .
H4SB H 0.6193 0.7832 0.1049 0.049 Uiso 1 1 calc GR . . . .
H4SC H 0.6267 0.9003 0.0507 0.049 Uiso 1 1 calc GR . . . .
C12 C 0.1331(3) 0.5327(3) 0.6017(2) 0.0197(8) Uani 1 1 d . . . . .
C29 C -0.1660(3) 0.8719(3) 0.1659(2) 0.0239(8) Uani 1 1 d . . . . .
H29 H -0.2351 0.8630 0.1627 0.029 Uiso 1 1 calc R . . . .
C39 C 0.6417(3) 0.4472(3) 0.1080(2) 0.0188(7) Uani 1 1 d . . . . .
C24 C 0.0649(3) 0.7286(3) 0.2887(2) 0.0185(7) Uani 1 1 d . . . . .
C8 C 0.3942(3) 0.1981(3) 0.6859(3) 0.0278(9) Uani 1 1 d . . . . .
H8 H 0.3264 0.1894 0.6788 0.033 Uiso 1 1 calc R . . . .
C36 C 0.4839(3) 0.4857(3) 0.2222(2) 0.0198(8) Uani 1 1 d . . . . .
C35 C 0.4014(3) 0.5037(3) 0.2844(2) 0.0190(8) Uani 1 1 d . . . . .
C17 C -0.1367(3) 0.7046(3) 0.7674(2) 0.0224(8) Uani 1 1 d . . . . .
C4 C 0.5333(3) 0.2980(3) 0.6495(2) 0.0229(8) Uani 1 1 d . . . . .
H4 H 0.5612 0.3582 0.6172 0.027 Uiso 1 1 calc R . . . .
C5 C 0.5914(3) 0.2224(3) 0.7082(2) 0.0222(8) Uani 1 1 d . . . . .
H5 H 0.6587 0.2315 0.7162 0.027 Uiso 1 1 calc R . . . .
C26 C 0.0352(3) 0.8976(3) 0.1766(2) 0.0222(8) Uani 1 1 d . . . . .
H26 H 0.1039 0.9073 0.1802 0.027 Uiso 1 1 calc R . . . .
C41 C 0.4627(3) 0.4511(3) 0.1621(2) 0.0252(9) Uani 1 1 d . . . . .
H41 H 0.3942 0.4400 0.1596 0.030 Uiso 1 1 calc R . . . .
C7 C 0.4529(3) 0.1226(3) 0.7448(3) 0.0272(9) Uani 1 1 d . . . . .
H7 H 0.4246 0.0631 0.7778 0.033 Uiso 1 1 calc R . . . .
C13 C 0.0452(3) 0.6071(3) 0.5786(2) 0.0220(8) Uani 1 1 d . . . . .
C40 C 0.5405(3) 0.4327(3) 0.1061(2) 0.0247(9) Uani 1 1 d . . . . .
H40 H 0.5244 0.4095 0.0653 0.030 Uiso 1 1 calc R . . . .
C20 C 0.0198(3) 0.6557(3) 0.4999(2) 0.0255(9) Uani 1 1 d . . . . .
C14 C -0.0222(3) 0.6414(3) 0.6426(2) 0.0250(9) Uani 1 1 d . . . . .
C3S C 0.5098(3) 0.7326(3) 0.0146(3) 0.0285(9) Uani 1 1 d D . . . .
H3SA H 0.5683 0.7023 -0.0151 0.043 Uiso 1 1 calc GR . . . .
H3SB H 0.4446 0.7399 -0.0096 0.043 Uiso 1 1 calc GR . . . .
H3SC H 0.5054 0.6871 0.0701 0.043 Uiso 1 1 calc GR . . . .
C23 C 0.0281(3) 0.7103(3) 0.3684(2) 0.0217(8) Uani 1 1 d . . . . .
C42 C 0.4210(3) 0.4464(3) 0.3639(2) 0.0203(8) Uani 1 1 d . . . . .
C37 C 0.5842(3) 0.5040(4) 0.2228(3) 0.0283(9) Uani 1 1 d . . . . .
H37 H 0.5994 0.5306 0.2620 0.034 Uiso 1 1 calc R . . . .
C38 C 0.6628(3) 0.4840(4) 0.1670(3) 0.0289(9) Uani 1 1 d . . . . .
H38 H 0.7314 0.4955 0.1691 0.035 Uiso 1 1 calc R . . . .
C1 C 0.4057(3) 0.3836(3) 0.4954(2) 0.0230(8) Uani 1 1 d . . . . .
C43 C 0.5098(3) 0.3663(4) 0.3886(3) 0.0306(10) Uani 1 1 d . . . . .
H43 H 0.5654 0.3450 0.3546 0.037 Uiso 1 1 calc R . . . .
C22 C -0.0672(3) 0.7648(3) 0.3951(3) 0.0320(10) Uani 1 1 d . . . . .
H22 H -0.1177 0.8145 0.3623 0.038 Uiso 1 1 calc R . . . .
C44 C 0.4996(3) 0.3272(4) 0.4686(3) 0.0318(10) Uani 1 1 d . . . . .
H44 H 0.5461 0.2722 0.5014 0.038 Uiso 1 1 calc R . . . .
C2S C -0.0209(4) 0.5718(4) 0.0975(3) 0.0418(12) Uani 1 1 d D . . . .
H2SC H -0.0116 0.5010 0.0950 0.063 Uiso 1 1 calc GR . . . .
H2SD H -0.0851 0.5851 0.1300 0.063 Uiso 1 1 calc GR . . . .
H2SE H 0.0389 0.5796 0.1214 0.063 Uiso 1 1 calc GR . . . .
C21 C -0.0714(4) 0.7317(4) 0.4759(3) 0.0356(11) Uani 1 1 d . . . . .
H21 H -0.1250 0.7548 0.5103 0.043 Uiso 1 1 calc R . . . .
C1S C -0.0483(4) 0.7559(4) 0.0149(3) 0.0427(12) Uani 1 1 d D . . . .
H1SC H -0.0599 0.8020 -0.0397 0.064 Uiso 1 1 calc GR . . . .
H1SD H 0.0121 0.7710 0.0334 0.064 Uiso 1 1 calc GR . . . .
H1SE H -0.1103 0.7673 0.0500 0.064 Uiso 1 1 calc GR . . . .
C18 C -0.1443(6) 0.6105(7) 0.7575(5) 0.0254(17) Uani 0.606(9) 1 d . . P A 1
H18 H -0.1884 0.5667 0.7942 0.031 Uiso 0.606(9) 1 calc R . P A 1
C19 C -0.0885(6) 0.5791(7) 0.6948(5) 0.0240(17) Uani 0.606(9) 1 d . . P A 1
H19 H -0.0961 0.5157 0.6882 0.029 Uiso 0.606(9) 1 calc R . P A 1
C16 C -0.0821(8) 0.7715(6) 0.7049(6) 0.047(3) Uani 0.606(9) 1 d . . P A 1
H16 H -0.0816 0.8396 0.7057 0.056 Uiso 0.606(9) 1 calc R . P A 1
C15 C -0.0290(8) 0.7411(6) 0.6422(5) 0.049(3) Uani 0.606(9) 1 d . . P A 1
H15 H 0.0028 0.7896 0.5988 0.059 Uiso 0.606(9) 1 calc R . P A 1
C15A C 0.0274(8) 0.6865(9) 0.6881(6) 0.022(3) Uani 0.394(9) 1 d . . P A 2
H15A H 0.0984 0.6953 0.6755 0.027 Uiso 0.394(9) 1 calc R . P A 2
C16A C -0.0309(7) 0.7173(8) 0.7513(6) 0.020(3) Uani 0.394(9) 1 d . . P A 2
H16A H 0.0005 0.7459 0.7822 0.024 Uiso 0.394(9) 1 calc R . P A 2
C18A C -0.1783(10) 0.6558(10) 0.7287(7) 0.023(3) Uani 0.394(9) 1 d . . P A 2
H18A H -0.2477 0.6425 0.7432 0.028 Uiso 0.394(9) 1 calc R . P A 2
C19A C -0.1190(9) 0.6240(10) 0.6661(7) 0.020(2) Uani 0.394(9) 1 d . . P A 2
H19A H -0.1499 0.5888 0.6400 0.024 Uiso 0.394(9) 1 calc R . P A 2
N3S N 0.3304(5) 0.8934(5) 0.7745(4) 0.081(2) Uani 1 1 d D . . . .
H3SD H 0.3322 0.9590 0.7406 0.098 Uiso 1 1 calc R . . . .
H3SE H 0.3264 0.8960 0.8251 0.098 Uiso 1 1 calc R . . . .
C5S C 0.4246(6) 0.8304(6) 0.7620(5) 0.092(3) Uani 1 1 d D . . . .
H5SA H 0.4670 0.8124 0.8076 0.138 Uiso 1 1 calc GR . . . .
H5SB H 0.4627 0.8680 0.7133 0.138 Uiso 1 1 calc GR . . . .
H5SC H 0.4099 0.7667 0.7562 0.138 Uiso 1 1 calc GR . . . .
C6S C 0.2281(8) 0.8584(9) 0.7627(8) 0.169(6) Uani 1 1 d D U . . .
H6SA H 0.2061 0.8075 0.8124 0.253 Uiso 1 1 calc GR . . . .
H6SB H 0.2419 0.8270 0.7200 0.253 Uiso 1 1 calc GR . . . .
H6SC H 0.1726 0.9191 0.7483 0.253 Uiso 1 1 calc GR . . . .
O2S O 0.2516(6) 0.7867(7) 0.6018(6) 0.067(2) Uani 0.5 1 d . U P . .
N5S N 0.1744(7) 0.8778(7) 0.4834(6) 0.047(2) Uani 0.5 1 d . U P . .
C11S C 0.1616(9) 0.8774(9) 0.4073(6) 0.050(3) Uani 0.5 1 d . . P . .
H11B H 0.2029 0.9255 0.3679 0.075 Uiso 0.5 1 calc GR . P . .
H11C H 0.0877 0.8992 0.3964 0.075 Uiso 0.5 1 calc GR . P . .
H11D H 0.1854 0.8071 0.4041 0.075 Uiso 0.5 1 calc GR . P . .
C12S C 0.2290(9) 0.7967(10) 0.5329(7) 0.049(3) Uani 0.5 1 d . U P . .
H12S H 0.2544 0.7390 0.5144 0.059 Uiso 0.5 1 calc R . P . .
C10S C 0.1330(12) 0.9693(13) 0.5090(12) 0.092(5) Uani 0.5 1 d . U P . .
H10A H 0.1442 0.9524 0.5655 0.138 Uiso 0.5 1 calc GR . P . .
H10B H 0.0580 0.9894 0.5014 0.138 Uiso 0.5 1 calc GR . P . .
H10C H 0.1691 1.0270 0.4772 0.138 Uiso 0.5 1 calc GR . P . .
O1S O 0.3336(7) 0.0276(7) 0.6042(4) 0.062(2) Uani 0.5 1 d . . P . .
N4S N 0.3498(8) 0.1082(12) 0.4641(7) 0.072(3) Uani 0.5 1 d . . P . .
C9S C 0.3284(9) 0.1048(11) 0.5424(8) 0.057(3) Uani 0.5 1 d . . P . .
H9S H 0.3066 0.1703 0.5506 0.068 Uiso 0.5 1 calc R . P . .
C7S C 0.3397(12) 0.1942(13) 0.4014(9) 0.076(4) Uani 0.5 1 d . . P . .
H7SA H 0.2766 0.1993 0.3753 0.114 Uiso 0.5 1 calc GR . P . .
H7SB H 0.4009 0.1916 0.3636 0.114 Uiso 0.5 1 calc GR . P . .
H7SC H 0.3341 0.2549 0.4189 0.114 Uiso 0.5 1 calc GR . P . .
C8S C 0.3844(12) 0.0100(14) 0.4466(13) 0.123(9) Uani 0.5 1 d . U P . .
H8SA H 0.3893 -0.0481 0.4966 0.185 Uiso 0.5 1 calc R . P . .
H8SB H 0.3340 0.0015 0.4143 0.185 Uiso 0.5 1 calc R . P . .
H8SC H 0.4531 0.0110 0.4172 0.185 Uiso 0.5 1 calc R . P . .

loop_
_atom_site_aniso_label
_atom_site_aniso_U_11
_atom_site_aniso_U_22
_atom_site_aniso_U_33
_atom_site_aniso_U_23
_atom_site_aniso_U_13
_atom_site_aniso_U_12
Pd01 0.01599(14) 0.01553(14) 0.01015(14) -0.00221(10) -0.00132(10) 0.00165(10)
P1 0.0172(4) 0.0202(5) 0.0144(5) -0.0025(4) -0.0020(4) 0.0048(4)
P2 0.0163(5) 0.0242(5) 0.0226(5) -0.0117(4) -0.0009(4) 0.0023(4)
P4 0.0180(5) 0.0329(6) 0.0252(5) -0.0166(5) 0.0042(4) -0.0036(4)
P3 0.0168(5) 0.0230(5) 0.0249(5) -0.0007(4) -0.0060(4) 0.0021(4)
O3 0.0167(13) 0.0212(14) 0.0236(15) -0.0030(11) 0.0022(11) 0.0031(10)
O1 0.0183(13) 0.0227(14) 0.0231(15) -0.0020(12) 0.0001(11) 0.0024(11)
O5 0.0197(13) 0.0242(14) 0.0334(16) -0.0131(13) -0.0057(12) 0.0044(11)
O2 0.0266(15) 0.0332(16) 0.0221(15) -0.0098(13) -0.0096(12) 0.0083(12)
O10 0.0183(14) 0.0474(19) 0.0335(17) -0.0197(15) -0.0009(12) 0.0018(13)
N4 0.0175(15) 0.0168(15) 0.0104(14) -0.0032(12) 0.0003(12) 0.0006(12)
O11 0.0325(17) 0.059(2) 0.0198(15) -0.0098(15) 0.0002(13) -0.0243(16)
O8 0.0188(14) 0.0295(16) 0.0310(17) -0.0060(13) 0.0003(12) 0.0045(11)
O4 0.0299(15) 0.0307(16) 0.0193(14) -0.0078(12) -0.0004(12) -0.0077(12)
N2 0.0221(16) 0.0166(15) 0.0100(14) -0.0013(12) -0.0016(12) 0.0004(12)
O7 0.0218(14) 0.0256(15) 0.0360(17) -0.0022(13) -0.0022(13) 0.0011(12)
O6 0.0181(14) 0.0376(18) 0.049(2) -0.0271(16) -0.0061(13) 0.0055(12)
O9 0.0227(15) 0.0389(18) 0.0303(17) -0.0102(14) -0.0101(13) 0.0038(13)
N2S 0.0220(16) 0.0180(16) 0.0193(16) -0.0035(13) 0.0013(13) -0.0023(12)
N1 0.0180(15) 0.0182(15) 0.0136(15) -0.0025(12) -0.0023(12) 0.0016(12)
O12 0.0260(16) 0.041(2) 0.076(3) -0.043(2) 0.0081(17) -0.0022(14)
N3 0.0199(15) 0.0192(16) 0.0164(16) -0.0047(13) -0.0010(13) 0.0042(12)
N1S 0.0162(15) 0.0333(19) 0.0230(17) -0.0138(15) 0.0012(13) -0.0026(13)
C28 0.0209(18) 0.0179(18) 0.0177(18) -0.0052(15) -0.0037(15) 0.0014(14)
C34 0.0164(17) 0.0200(18) 0.0155(18) -0.0079(15) -0.0005(14) -0.0028(14)
C6 0.0205(18) 0.0201(18) 0.0138(18) -0.0049(15) -0.0022(14) 0.0027(14)
C10 0.0216(19) 0.029(2) 0.0145(18) -0.0025(16) -0.0028(15) -0.0055(16)
C25 0.0191(18) 0.0200(19) 0.0175(19) -0.0039(15) -0.0038(15) 0.0027(14)
C9 0.0219(18) 0.0188(18) 0.0115(17) -0.0021(14) -0.0024(14) -0.0053(14)
C3 0.0200(18) 0.0209(19) 0.0150(18) -0.0028(15) -0.0051(14) 0.0019(14)
C32 0.0223(19) 0.0227(19) 0.0134(18) -0.0020(15) -0.0032(15) -0.0011(15)
C27 0.0191(18) 0.0202(19) 0.026(2) -0.0005(16) -0.0021(16) -0.0011(15)
C33 0.0227(19) 0.025(2) 0.0136(18) -0.0055(15) -0.0002(15) -0.0020(15)
C11 0.026(2) 0.027(2) 0.0157(19) -0.0056(16) 0.0004(15) -0.0068(16)
C30 0.024(2) 0.022(2) 0.024(2) 0.0004(16) -0.0038(16) -0.0054(16)
C31 0.0169(17) 0.0167(17) 0.0152(18) -0.0021(14) -0.0045(14) -0.0010(14)
C2 0.0197(18) 0.0183(18) 0.0187(19) -0.0037(15) -0.0065(15) -0.0003(14)
C4S 0.029(2) 0.037(2) 0.029(2) -0.003(2) -0.0051(19) -0.0098(19)
C12 0.0257(19) 0.0178(18) 0.0143(18) -0.0042(15) 0.0005(15) -0.0033(15)
C29 0.0219(19) 0.023(2) 0.025(2) -0.0021(16) -0.0082(16) -0.0039(15)
C39 0.0177(17) 0.0199(18) 0.0161(18) -0.0059(15) 0.0002(14) 0.0023(14)
C24 0.0190(17) 0.0179(18) 0.0141(18) -0.0014(14) -0.0024(14) 0.0015(14)
C8 0.023(2) 0.028(2) 0.027(2) 0.0030(18) -0.0118(17) -0.0053(16)
C36 0.0164(17) 0.0225(19) 0.0180(19) -0.0069(15) -0.0003(14) 0.0022(14)
C35 0.0193(18) 0.0217(19) 0.0167(18) -0.0075(15) -0.0003(14) -0.0030(14)
C17 0.0236(19) 0.0181(19) 0.022(2) -0.0057(16) 0.0016(16) 0.0024(15)
C4 0.026(2) 0.0195(19) 0.020(2) -0.0021(16) -0.0034(16) -0.0026(15)
C5 0.0211(19) 0.0223(19) 0.023(2) -0.0060(16) -0.0061(16) -0.0019(15)
C26 0.0160(17) 0.0218(19) 0.025(2) -0.0029(16) -0.0021(15) -0.0019(14)
C41 0.0159(18) 0.037(2) 0.025(2) -0.0150(18) 0.0016(16) -0.0038(16)
C7 0.024(2) 0.025(2) 0.024(2) 0.0059(17) -0.0063(17) -0.0071(16)
C13 0.026(2) 0.0214(19) 0.0148(18) -0.0041(15) 0.0050(15) -0.0012(15)
C40 0.0212(19) 0.035(2) 0.023(2) -0.0175(18) -0.0001(16) -0.0014(16)
C20 0.025(2) 0.027(2) 0.0174(19) -0.0033(17) 0.0007(16) 0.0032(16)
C14 0.031(2) 0.023(2) 0.0153(19) -0.0060(16) 0.0075(16) 0.0016(16)
C3S 0.028(2) 0.0189(19) 0.036(2) -0.0070(18) 0.0023(18) -0.0046(16)
C23 0.0197(18) 0.0217(19) 0.0187(19) -0.0045(16) -0.0017(15) 0.0048(15)
C42 0.0188(18) 0.024(2) 0.0145(18) -0.0052(15) -0.0015(14) 0.0028(15)
C37 0.023(2) 0.047(3) 0.025(2) -0.025(2) 0.0041(17) -0.0082(18)
C38 0.0194(19) 0.046(3) 0.030(2) -0.023(2) 0.0026(17) -0.0092(18)
C1 0.0211(19) 0.024(2) 0.020(2) -0.0043(16) -0.0057(15) 0.0037(15)
C43 0.023(2) 0.039(3) 0.023(2) -0.0100(19) -0.0045(17) 0.0118(18)
C22 0.029(2) 0.033(2) 0.020(2) -0.0022(18) 0.0008(17) 0.0136(18)
C44 0.028(2) 0.036(2) 0.023(2) -0.0068(19) -0.0076(18) 0.0133(18)
C2S 0.055(3) 0.044(3) 0.028(2) -0.010(2) -0.001(2) -0.018(2)
C21 0.030(2) 0.038(3) 0.024(2) -0.005(2) 0.0036(18) 0.0137(19)
C1S 0.039(3) 0.037(3) 0.056(3) -0.020(2) -0.016(2) 0.000(2)
C18 0.020(4) 0.030(5) 0.027(4) -0.012(4) 0.006(3) -0.007(3)
C19 0.024(4) 0.031(5) 0.022(4) -0.016(4) 0.002(3) -0.003(3)
C16 0.073(7) 0.021(4) 0.045(5) -0.014(4) 0.017(5) -0.011(4)
C15 0.067(6) 0.027(4) 0.039(5) -0.001(4) 0.024(5) -0.009(4)
C15A 0.017(5) 0.035(6) 0.018(5) -0.016(5) 0.010(4) -0.006(4)
C16A 0.016(5) 0.033(6) 0.015(5) -0.014(5) 0.004(4) -0.005(4)
C18A 0.018(5) 0.023(6) 0.020(6) -0.004(5) 0.008(4) 0.004(5)
C19A 0.025(6) 0.019(6) 0.019(6) -0.009(5) -0.007(5) -0.003(5)
N3S 0.082(4) 0.091(5) 0.092(5) -0.061(4) 0.041(4) -0.034(4)
C5S 0.067(5) 0.082(5) 0.105(7) -0.018(5) -0.010(4) 0.022(4)
C6S 0.153(11) 0.116(9) 0.205(13) -0.048(9) 0.083(10) -0.019(8)
O2S 0.040(4) 0.081(6) 0.081(7) -0.028(5) -0.009(4) -0.005(4)
N5S 0.044(4) 0.039(4) 0.063(4) -0.024(3) 0.006(3) -0.013(3)
C11S 0.059(7) 0.065(7) 0.044(6) -0.028(6) 0.016(5) -0.042(6)
C12S 0.045(4) 0.055(4) 0.052(5) -0.020(4) 0.005(4) -0.017(4)
C10S 0.062(8) 0.092(11) 0.147(15) -0.084(11) -0.019(9) 0.015(8)
O1S 0.090(7) 0.065(6) 0.027(4) -0.005(4) -0.010(4) -0.017(5)
N4S 0.042(6) 0.111(11) 0.061(7) -0.013(7) -0.024(5) -0.020(6)
C9S 0.046(6) 0.078(9) 0.052(7) -0.030(7) 0.003(6) -0.009(6)
C7S 0.076(10) 0.110(13) 0.063(9) -0.035(9) -0.005(8) -0.048(9)
C8S 0.065(10) 0.082(12) 0.173(19) 0.064(12) -0.066(11) -0.049(9)

loop_
_atom_type_symbol
_atom_type_description
_atom_type_scat_dispersion_real
_atom_type_scat_dispersion_imag
_atom_type_scat_source
C C 0.0033 0.0016 'International Tables Vol C Tables 4.2.6.8 and 6.1.1.4'
H H 0.0000 0.0000 'International Tables Vol C Tables 4.2.6.8 and 6.1.1.4'
N N 0.0061 0.0033 'International Tables Vol C Tables 4.2.6.8 and 6.1.1.4'
O O 0.0106 0.0060 'International Tables Vol C Tables 4.2.6.8 and 6.1.1.4'
P P 0.1023 0.0942 'International Tables Vol C Tables 4.2.6.8 and 6.1.1.4'
Pd Pd -0.9988 1.0072 'International Tables Vol C Tables 4.2.6.8 and 6.1.1.4'

loop_
_geom_angle_atom_site_label_1
_geom_angle_atom_site_label_2
_geom_angle_atom_site_label_3
_geom_angle
_geom_angle_site_symmetry_1
_geom_angle_site_symmetry_3
_geom_angle_publ_flag
N4 Pd01 N2 179.10(13) . . ?
N1 Pd01 N4 90.16(12) . . ?
N1 Pd01 N2 89.86(12) . . ?
N1 Pd01 N3 179.70(13) . . ?
N3 Pd01 N4 89.93(12) . . ?
N3 Pd01 N2 90.06(12) . . ?
O3 P1 O1 111.40(15) . . ?
O3 P1 C6 108.20(17) . . ?
O1 P1 C6 104.17(16) . . ?
O2 P1 O3 113.32(17) . . ?
O2 P1 O1 110.61(17) . . ?
O2 P1 C6 108.67(17) . . ?
O5 P2 O4 113.43(17) . . ?
O5 P2 O6 112.28(16) . . ?
O5 P2 C17 108.49(18) . . ?
O4 P2 O6 109.82(18) . . ?
O4 P2 C17 108.16(17) . . ?
O6 P2 C17 104.16(18) . . ?
O10 P4 O11 112.54(18) . . ?
O10 P4 O12 117.95(19) . . ?
O10 P4 C39 110.09(18) . . ?
O11 P4 C39 106.19(18) . . ?
O12 P4 O11 104.6(2) . . ?
O12 P4 C39 104.60(19) . . ?
O8 P3 O7 115.71(17) . . ?
O8 P3 O9 110.65(17) . . ?
O8 P3 C28 109.29(17) . . ?
O7 P3 O9 109.67(18) . . ?
O7 P3 C28 107.89(17) . . ?
O9 P3 C28 102.80(17) . . ?
P1 O1 H1 109.5 . . ?
C34 N4 Pd01 127.0(2) . . ?
C31 N4 Pd01 126.9(2) . . ?
C31 N4 C34 106.1(3) . . ?
P4 O11 H11 109.5 . . ?
C9 N2 Pd01 126.5(2) . . ?
C9 N2 C12 106.9(3) . . ?
C12 N2 Pd01 126.5(2) . . ?
P2 O6 H6 109.5 . . ?
P3 O9 H9 109.5 . . ?
H2SA N2S H2SB 107.8 . . ?
C4S N2S H2SA 109.1 . . ?
C4S N2S H2SB 109.1 . . ?
C4S N2S C3S 112.6(3) . . ?
C3S N2S H2SA 109.1 . . ?
C3S N2S H2SB 109.1 . . ?
C42 N1 Pd01 126.8(2) . . ?
C1 N1 Pd01 127.0(3) . . ?
C1 N1 C42 106.2(3) . . ?
P4 O12 H12 109.5 . . ?
C20 N3 Pd01 126.3(3) . . ?
C23 N3 Pd01 127.3(3) . . ?
C23 N3 C20 106.3(3) . . ?
H1SA N1S H1SB 107.8 . . ?
C2S N1S H1SA 109.0 . . ?
C2S N1S H1SB 109.0 . . ?
C2S N1S C1S 113.0(4) . . ?
C1S N1S H1SA 109.0 . . ?
C1S N1S H1SB 109.0 . . ?
C27 C28 P3 122.5(3) . . ?
C27 C28 C29 118.9(3) . . ?
C29 C28 P3 118.6(3) . . ?
N4 C34 C33 109.3(3) . . ?
N4 C34 C35 125.9(3) . . ?
C35 C34 C33 124.7(3) . . ?
C5 C6 P1 121.2(3) . . ?
C7 C6 P1 119.7(3) . . ?
C7 C6 C5 119.1(3) . . ?
C9 C10 H10 126.3 . . ?
C11 C10 H10 126.3 . . ?
C11 C10 C9 107.4(3) . . ?
C30 C25 C24 120.4(3) . . ?
C30 C25 C26 118.4(3) . . ?
C26 C25 C24 121.1(3) . . ?
N2 C9 C10 109.1(3) . . ?
N2 C9 C2 126.7(3) . . ?
C2 C9 C10 124.2(3) . . ?
C8 C3 C2 120.0(3) . . ?
C8 C3 C4 119.1(3) . . ?
C4 C3 C2 120.9(3) . . ?
C33 C32 H32 126.4 . . ?
C33 C32 C31 107.2(3) . . ?
C31 C32 H32 126.4 . . ?
C28 C27 H27 119.6 . . ?
C28 C27 C26 120.8(4) . . ?
C26 C27 H27 119.6 . . ?
C34 C33 H33 126.1 . . ?
C32 C33 C34 107.7(3) . . ?
C32 C33 H33 126.1 . . ?
C10 C11 H11A 126.4 . . ?
C10 C11 C12 107.2(3) . . ?
C12 C11 H11A 126.4 . . ?
C25 C30 H30 119.6 . . ?
C29 C30 C25 120.8(4) . . ?
C29 C30 H30 119.6 . . ?
N4 C31 C32 109.6(3) . . ?
N4 C31 C24 125.6(3) . . ?
C24 C31 C32 124.7(3) . . ?
C9 C2 C3 117.7(3) . . ?
C1 C2 C9 123.7(3) . . ?
C1 C2 C3 118.6(3) . . ?
N2S C4S H4SA 109.5 . . ?
N2S C4S H4SB 109.5 . . ?
N2S C4S H4SC 109.5 . . ?
H4SA C4S H4SB 109.5 . . ?
H4SA C4S H4SC 109.5 . . ?
H4SB C4S H4SC 109.5 . . ?
N2 C12 C11 109.3(3) . . ?
N2 C12 C13 126.4(3) . . ?
C13 C12 C11 124.2(4) . . ?
C28 C29 H29 119.7 . . ?
C30 C29 C28 120.5(4) . . ?
C30 C29 H29 119.7 . . ?
C40 C39 P4 119.7(3) . . ?
C40 C39 C38 118.3(3) . . ?
C38 C39 P4 122.1(3) . . ?
C31 C24 C25 118.0(3) . . ?
C23 C24 C25 117.4(3) . . ?
C23 C24 C31 124.6(3) . . ?
C3 C8 H8 119.8 . . ?
C3 C8 C7 120.5(4) . . ?
C7 C8 H8 119.8 . . ?
C41 C36 C35 121.3(3) . . ?
C37 C36 C35 120.4(3) . . ?
C37 C36 C41 118.3(3) . . ?
C34 C35 C36 119.0(3) . . ?
C34 C35 C42 124.2(3) . . ?
C42 C35 C36 116.8(3) . . ?
C18 C17 P2 123.4(4) . . ?
C18 C17 C16 115.8(5) . . ?
C16 C17 P2 120.4(4) . . ?
C16A C17 P2 115.0(5) . . ?
C18A C17 P2 124.2(5) . . ?
C18A C17 C16A 120.6(7) . . ?
C3 C4 H4 120.0 . . ?
C5 C4 C3 120.1(4) . . ?
C5 C4 H4 120.0 . . ?
C6 C5 H5 119.7 . . ?
C4 C5 C6 120.7(4) . . ?
C4 C5 H5 119.7 . . ?
C25 C26 H26 119.8 . . ?
C27 C26 C25 120.5(4) . . ?
C27 C26 H26 119.8 . . ?
C36 C41 H41 119.7 . . ?
C40 C41 C36 120.5(4) . . ?
C40 C41 H41 119.7 . . ?
C6 C7 C8 120.6(4) . . ?
C6 C7 H7 119.7 . . ?
C8 C7 H7 119.7 . . ?
C12 C13 C20 124.2(4) . . ?
C12 C13 C14 117.2(3) . . ?
C20 C13 C14 118.5(4) . . ?
C39 C40 H40 119.3 . . ?
C41 C40 C39 121.5(4) . . ?
C41 C40 H40 119.3 . . ?
N3 C20 C13 126.2(4) . . ?
N3 C20 C21 109.5(3) . . ?
C13 C20 C21 124.3(4) . . ?
C19 C14 C13 121.0(5) . . ?
C15 C14 C13 119.1(5) . . ?
C15 C14 C19 119.2(6) . . ?
C15A C14 C13 116.7(5) . . ?
C19A C14 C13 125.1(6) . . ?
C19A C14 C15A 117.9(6) . . ?
N2S C3S H3SA 109.5 . . ?
N2S C3S H3SB 109.5 . . ?
N2S C3S H3SC 109.5 . . ?
H3SA C3S H3SB 109.5 . . ?
H3SA C3S H3SC 109.5 . . ?
H3SB C3S H3SC 109.5 . . ?
N3 C23 C24 125.5(3) . . ?
N3 C23 C22 109.8(3) . . ?
C24 C23 C22 124.5(4) . . ?
N1 C42 C35 125.9(3) . . ?
N1 C42 C43 109.4(3) . . ?
C35 C42 C43 124.7(4) . . ?
C36 C37 H37 119.5 . . ?
C36 C37 C38 121.0(4) . . ?
C38 C37 H37 119.5 . . ?
C39 C38 H38 119.8 . . ?
C37 C38 C39 120.4(4) . . ?
C37 C38 H38 119.8 . . ?
N1 C1 C2 126.1(3) . . ?
N1 C1 C44 109.5(3) . . ?
C2 C1 C44 124.4(4) . . ?
C42 C43 H43 126.4 . . ?
C44 C43 C42 107.3(4) . . ?
C44 C43 H43 126.4 . . ?
C23 C22 H22 126.5 . . ?
C21 C22 C23 107.0(4) . . ?
C21 C22 H22 126.5 . . ?
C1 C44 H44 126.2 . . ?
C43 C44 C1 107.6(4) . . ?
C43 C44 H44 126.2 . . ?
N1S C2S H2SC 109.5 . . ?
N1S C2S H2SD 109.5 . . ?
N1S C2S H2SE 109.5 . . ?
H2SC C2S H2SD 109.5 . . ?
H2SC C2S H2SE 109.5 . . ?
H2SD C2S H2SE 109.5 . . ?
C20 C21 H21 126.3 . . ?
C22 C21 C20 107.4(4) . . ?
C22 C21 H21 126.3 . . ?
N1S C1S H1SC 109.5 . . ?
N1S C1S H1SD 109.5 . . ?
N1S C1S H1SE 109.5 . . ?
H1SC C1S H1SD 109.5 . . ?
H1SC C1S H1SE 109.5 . . ?
H1SD C1S H1SE 109.5 . . ?
C17 C18 H18 119.2 . . ?
C17 C18 C19 121.5(7) . . ?
C19 C18 H18 119.2 . . ?
C14 C19 C18 119.3(7) . . ?
C14 C19 H19 120.4 . . ?
C18 C19 H19 120.4 . . ?
C17 C16 H16 119.1 . . ?
C15 C16 C17 121.9(7) . . ?
C15 C16 H16 119.1 . . ?
C14 C15 C16 120.1(7) . . ?
C14 C15 H15 120.0 . . ?
C16 C15 H15 120.0 . . ?
C14 C15A H15A 120.2 . . ?
C16A C15A C14 119.6(8) . . ?
C16A C15A H15A 120.2 . . ?
C17 C16A C15A 118.6(8) . . ?
C17 C16A H16A 120.7 . . ?
C15A C16A H16A 120.7 . . ?
C17 C18A H18A 119.9 . . ?
C17 C18A C19A 120.2(9) . . ?
C19A C18A H18A 119.9 . . ?
C14 C19A C18A 122.7(9) . . ?
C14 C19A H19A 118.7 . . ?
C18A C19A H19A 118.7 . . ?
H3SD N3S H3SE 107.4 . . ?
C5S N3S H3SD 108.3 . . ?
C5S N3S H3SE 108.3 . . ?
C5S N3S C6S 116.0(7) . . ?
C6S N3S H3SD 108.3 . . ?
C6S N3S H3SE 108.3 . . ?
N3S C5S H5SA 109.5 . . ?
N3S C5S H5SB 109.5 . . ?
N3S C5S H5SC 109.5 . . ?
H5SA C5S H5SB 109.5 . . ?
H5SA C5S H5SC 109.5 . . ?
H5SB C5S H5SC 109.5 . . ?
N3S C6S H6SA 109.5 . . ?
N3S C6S H6SB 109.5 . . ?
N3S C6S H6SC 109.5 . . ?
H6SA C6S H6SB 109.5 . . ?
H6SA C6S H6SC 109.5 . . ?
H6SB C6S H6SC 109.5 . . ?
C11S N5S C10S 121.6(11) . . ?
C12S N5S C11S 119.9(10) . . ?
C12S N5S C10S 118.4(12) . . ?
N5S C11S H11B 109.5 . . ?
N5S C11S H11C 109.5 . . ?
N5S C11S H11D 109.5 . . ?
H11B C11S H11C 109.5 . . ?
H11B C11S H11D 109.5 . . ?
H11C C11S H11D 109.5 . . ?
O2S C12S N5S 127.7(12) . . ?
O2S C12S H12S 116.2 . . ?
N5S C12S H12S 116.2 . . ?
N5S C10S H10A 109.5 . . ?
N5S C10S H10B 109.5 . . ?
N5S C10S H10C 109.5 . . ?
H10A C10S H10B 109.5 . . ?
H10A C10S H10C 109.5 . . ?
H10B C10S H10C 109.5 . . ?
C9S N4S C8S 118.6(14) . . ?
C7S N4S C9S 125.3(15) . . ?
C7S N4S C8S 116.1(14) . . ?
O1S C9S N4S 129.1(13) . . ?
O1S C9S H9S 115.4 . . ?
N4S C9S H9S 115.4 . . ?
N4S C7S H7SA 109.5 . . ?
N4S C7S H7SB 109.5 . . ?
N4S C7S H7SC 109.5 . . ?
H7SA C7S H7SB 109.5 . . ?
H7SA C7S H7SC 109.5 . . ?
H7SB C7S H7SC 109.5 . . ?
N4S C8S H8SA 109.5 . . ?
N4S C8S H8SB 109.5 . . ?
N4S C8S H8SC 109.5 . . ?
H8SA C8S H8SB 109.5 . . ?
H8SA C8S H8SC 109.5 . . ?
H8SB C8S H8SC 109.5 . . ?

loop_
_geom_bond_atom_site_label_1
_geom_bond_atom_site_label_2
_geom_bond_distance
_geom_bond_site_symmetry_2
_geom_bond_publ_flag
Pd01 N4 2.019(3) . ?
Pd01 N2 2.023(3) . ?
Pd01 N1 2.015(3) . ?
Pd01 N3 2.018(3) . ?
P1 O3 1.520(3) . ?
P1 O1 1.556(3) . ?
P1 O2 1.516(3) . ?
P1 C6 1.801(4) . ?
P2 O5 1.503(3) . ?
P2 O4 1.510(3) . ?
P2 O6 1.564(3) . ?
P2 C17 1.791(4) . ?
P4 O10 1.490(3) . ?
P4 O11 1.561(3) . ?
P4 O12 1.521(3) . ?
P4 C39 1.806(4) . ?
P3 O8 1.511(3) . ?
P3 O7 1.525(3) . ?
P3 O9 1.572(3) . ?
P3 C28 1.798(4) . ?
O1 H1 0.8400 . ?
N4 C34 1.382(4) . ?
N4 C31 1.379(4) . ?
O11 H11 0.8400 . ?
N2 C9 1.370(5) . ?
N2 C12 1.372(5) . ?
O6 H6 0.8400 . ?
O9 H9 0.8400 . ?
N2S H2SA 0.9100 . ?
N2S H2SB 0.9100 . ?
N2S C4S 1.475(5) . ?
N2S C3S 1.478(5) . ?
N1 C42 1.385(5) . ?
N1 C1 1.377(5) . ?
O12 H12 0.8400 . ?
N3 C20 1.384(5) . ?
N3 C23 1.373(5) . ?
N1S H1SA 0.9100 . ?
N1S H1SB 0.9100 . ?
N1S C2S 1.475(5) . ?
N1S C1S 1.475(5) . ?
C28 C27 1.380(5) . ?
C28 C29 1.393(5) . ?
C34 C33 1.439(5) . ?
C34 C35 1.393(5) . ?
C6 C5 1.392(5) . ?
C6 C7 1.381(5) . ?
C10 H10 0.9500 . ?
C10 C9 1.438(5) . ?
C10 C11 1.347(6) . ?
C25 C30 1.392(5) . ?
C25 C24 1.492(5) . ?
C25 C26 1.395(5) . ?
C9 C2 1.395(5) . ?
C3 C2 1.495(5) . ?
C3 C8 1.386(5) . ?
C3 C4 1.396(5) . ?
C32 H32 0.9500 . ?
C32 C33 1.341(5) . ?
C32 C31 1.442(5) . ?
C27 H27 0.9500 . ?
C27 C26 1.393(5) . ?
C33 H33 0.9500 . ?
C11 H11A 0.9500 . ?
C11 C12 1.435(5) . ?
C30 H30 0.9500 . ?
C30 C29 1.387(5) . ?
C31 C24 1.398(5) . ?
C2 C1 1.390(5) . ?
C4S H4SA 0.9800 . ?
C4S H4SB 0.9800 . ?
C4S H4SC 0.9800 . ?
C12 C13 1.387(5) . ?
C29 H29 0.9500 . ?
C39 C40 1.385(5) . ?
C39 C38 1.394(5) . ?
C24 C23 1.396(5) . ?
C8 H8 0.9500 . ?
C8 C7 1.394(5) . ?
C36 C35 1.493(5) . ?
C36 C41 1.393(5) . ?
C36 C37 1.389(5) . ?
C35 C42 1.402(5) . ?
C17 C18 1.398(9) . ?
C17 C16 1.405(9) . ?
C17 C16A 1.411(10) . ?
C17 C18A 1.338(13) . ?
C4 H4 0.9500 . ?
C4 C5 1.389(5) . ?
C5 H5 0.9500 . ?
C26 H26 0.9500 . ?
C41 H41 0.9500 . ?
C41 C40 1.380(5) . ?
C7 H7 0.9500 . ?
C13 C20 1.392(5) . ?
C13 C14 1.498(5) . ?
C40 H40 0.9500 . ?
C20 C21 1.431(6) . ?
C14 C19 1.384(9) . ?
C14 C15 1.364(9) . ?
C14 C15A 1.454(11) . ?
C14 C19A 1.325(12) . ?
C3S H3SA 0.9800 . ?
C3S H3SB 0.9800 . ?
C3S H3SC 0.9800 . ?
C23 C22 1.437(5) . ?
C42 C43 1.439(5) . ?
C37 H37 0.9500 . ?
C37 C38 1.390(5) . ?
C38 H38 0.9500 . ?
C1 C44 1.438(5) . ?
C43 H43 0.9500 . ?
C43 C44 1.345(6) . ?
C22 H22 0.9500 . ?
C22 C21 1.357(6) . ?
C44 H44 0.9500 . ?
C2S H2SC 0.9800 . ?
C2S H2SD 0.9800 . ?
C2S H2SE 0.9800 . ?
C21 H21 0.9500 . ?
C1S H1SC 0.9800 . ?
C1S H1SD 0.9800 . ?
C1S H1SE 0.9800 . ?
C18 H18 0.9500 . ?
C18 C19 1.401(10) . ?
C19 H19 0.9500 . ?
C16 H16 0.9500 . ?
C16 C15 1.382(12) . ?
C15 H15 0.9500 . ?
C15A H15A 0.9500 . ?
C15A C16A 1.416(12) . ?
C16A H16A 0.9500 . ?
C18A H18A 0.9500 . ?
C18A C19A 1.419(15) . ?
C19A H19A 0.9500 . ?
N3S H3SD 0.9100 . ?
N3S H3SE 0.9100 . ?
N3S C5S 1.401(8) . ?
N3S C6S 1.574(11) . ?
C5S H5SA 0.9800 . ?
C5S H5SB 0.9800 . ?
C5S H5SC 0.9800 . ?
C6S H6SA 0.9800 . ?
C6S H6SB 0.9800 . ?
C6S H6SC 0.9800 . ?
O2S C12S 1.259(14) . ?
N5S C11S 1.392(14) . ?
N5S C12S 1.316(15) . ?
N5S C10S 1.471(15) . ?
C11S H11B 0.9800 . ?
C11S H11C 0.9800 . ?
C11S H11D 0.9800 . ?
C12S H12S 0.9500 . ?
C10S H10A 0.9800 . ?
C10S H10B 0.9800 . ?
C10S H10C 0.9800 . ?
O1S C9S 1.250(15) . ?
N4S C9S 1.374(16) . ?
N4S C7S 1.330(18) . ?
N4S C8S 1.47(2) . ?
C9S H9S 0.9500 . ?
C7S H7SA 0.9800 . ?
C7S H7SB 0.9800 . ?
C7S H7SC 0.9800 . ?
C8S H8SA 0.9800 . ?
C8S H8SB 0.9800 . ?
C8S H8SC 0.9800 . ?

loop_
_geom_hbond_atom_site_label_D
_geom_hbond_atom_site_label_H
_geom_hbond_atom_site_label_A
_geom_hbond_distance_DH
_geom_hbond_distance_HA
_geom_hbond_distance_DA
_geom_hbond_angle_DHA
_geom_hbond_site_symmetry_A
O1 H1 O5 0.84 1.65 2.491(4) 175.6 1_645
O11 H11 O4 0.84 1.75 2.537(4) 156.2 1_654
O6 H6 O3 0.84 1.70 2.529(4) 167.5 1_465
O9 H9 O2 0.84 1.69 2.522(4) 169.5 1_464
N2S H2SA O3 0.91 1.89 2.765(4) 162.0 1_564
N2S H2SB O2 0.91 1.83 2.735(4) 170.7 2_666
O12 H12 O7 0.84 1.68 2.441(4) 148.6 1_645
N1S H1SA O4 0.91 1.88 2.759(4) 161.4 1_554
N1S H1SB O10 0.91 1.81 2.709(4) 171.6 2_665
N3S H3SE O8 0.91 1.80 2.690(7) 165.3 2_576
